data_4508295
loop_
_publ_author_name
'Aaker Christer B.'
'Chopade, Prashant D.'
'Desper, John'

_publ_section_title
;
 Establishing a Hierarchy of Halogen Bonding by Engineering Crystals
 without Disorder
;
_journal_issue 9
_journal_name_full 'Crystal Growth &amp; Design'
_journal_page_first 4145
_journal_paper_doi 10.1021/cg400988m
_journal_volume 13
_journal_year 2013
_chemical_formula_moiety
;
(C6 Br F4 I) (C10 H8 N2 O)
;
_chemical_formula_sum 'C16 H8 Br F4 I N2 O'
_chemical_formula_weight 527.05
_chemical_name_systematic
;
J1 1-bromo-4-iodotetrafluorobenzene, 4,4'-bipyridyl-1-oxide
;
_space_group_IT_number 2
_symmetry_cell_setting triclinic
_symmetry_space_group_name_Hall '-P 1'
_symmetry_space_group_name_H-M 'P -1'
_atom_sites_solution_hydrogens geom
_atom_sites_solution_primary direct
_atom_sites_solution_secondary difmap
_audit_creation_method SHELXL-97
_cell_angle_alpha 107.014(4)
_cell_angle_beta 91.675(3)
_cell_angle_gamma 98.090(4)
_cell_formula_units_Z 2
_cell_length_a 4.0681(3)
_cell_length_b 13.2198(9)
_cell_length_c 16.4160(11)
_cell_measurement_reflns_used 6981
_cell_measurement_temperature 120(2)
_cell_measurement_theta_max 33.04
_cell_measurement_theta_min 2.62
_cell_volume 833.49(10)
_computing_cell_refinement 'Bruker SAINT'
_computing_data_collection 'Bruker APEX2'
_computing_data_reduction 'Bruker SAINT'
_computing_molecular_graphics 'Bruker SHELXTL'
_computing_publication_material 'Bruker SHELXTL'
_computing_structure_refinement 'SHELXL-97 (Sheldrick, 2008)'
_computing_structure_solution 'SHELXS-97 (Sheldrick, 2008)'
_diffrn_ambient_temperature 120(2)
_diffrn_measured_fraction_theta_full 0.985
_diffrn_measured_fraction_theta_max 0.985
_diffrn_measurement_device_type 'Bruker APEX-II CCD'
_diffrn_measurement_method '\f and \w scans'
_diffrn_radiation_monochromator graphite
_diffrn_radiation_source 'fine-focus sealed tube'
_diffrn_radiation_type MoK\a
_diffrn_radiation_wavelength 0.71073
_diffrn_reflns_av_R_equivalents 0.0453
_diffrn_reflns_av_sigmaI/netI 0.0564
_diffrn_reflns_limit_h_max 6
_diffrn_reflns_limit_h_min -6
_diffrn_reflns_limit_k_max 18
_diffrn_reflns_limit_k_min -20
_diffrn_reflns_limit_l_max 24
_diffrn_reflns_limit_l_min -25
_diffrn_reflns_number 19079
_diffrn_reflns_theta_full 33.14
_diffrn_reflns_theta_max 33.14
_diffrn_reflns_theta_min 1.75
_exptl_absorpt_coefficient_mu 4.366
_exptl_absorpt_correction_T_max 0.6223
_exptl_absorpt_correction_T_min 0.3965
_exptl_absorpt_correction_type multi-scan
_exptl_absorpt_process_details SADABS
_exptl_crystal_colour colourless
_exptl_crystal_density_diffrn 2.100
_exptl_crystal_density_method 'not measured'
_exptl_crystal_description plate
_exptl_crystal_F_000 500
_exptl_crystal_size_max 0.26
_exptl_crystal_size_mid 0.22
_exptl_crystal_size_min 0.12
_refine_diff_density_max 1.214
_refine_diff_density_min -1.619
_refine_diff_density_rms 0.199
_refine_ls_extinction_method none
_refine_ls_goodness_of_fit_ref 1.138
_refine_ls_hydrogen_treatment constr
_refine_ls_matrix_type full
_refine_ls_number_parameters 227
_refine_ls_number_reflns 6273
_refine_ls_number_restraints 0
_refine_ls_restrained_S_all 1.138
_refine_ls_R_factor_all 0.0814
_refine_ls_R_factor_gt 0.0447
_refine_ls_shift/su_max 0.002
_refine_ls_shift/su_mean 0.000
_refine_ls_structure_factor_coef Fsqd
_refine_ls_weighting_details 'calc w=1/[\s^2^(Fo^2^)+(0.0250P)^2^+1.5000P] where P=(Fo^2^+2Fc^2^)/3'
_refine_ls_weighting_scheme calc
_refine_ls_wR_factor_gt 0.0845
_refine_ls_wR_factor_ref 0.0981
_reflns_number_gt 4098
_reflns_number_total 6273
_reflns_threshold_expression >2sigma(I)
_cod_data_source_file cg400988m_si_002.cif
_cod_data_source_block pc1008m
_cod_depositor_comments
;
The following automatic conversions were performed:

'_symmetry_cell_setting' value 'Triclinic' changed to 'triclinic'
according to /home/saulius/struct/CIF-dictionaries/cif_core.dic
dictionary named 'cif_core.dic' version 2.4.2 from 2011-04-26.

Automatic conversion script
Id: cif_fix_values 1891 2012-01-12 08:04:46Z andrius 
;
_cod_original_sg_symbol_H-M P-1
_cod_database_code 4508295

loop_
_symmetry_equiv_pos_as_xyz
'x, y, z'
'-x, -y, -z'

loop_
_atom_site_label
_atom_site_type_symbol
_atom_site_fract_x
_atom_site_fract_y
_atom_site_fract_z
_atom_site_U_iso_or_equiv
_atom_site_adp_type
_atom_site_occupancy
_atom_site_symmetry_multiplicity
_atom_site_calc_flag
_atom_site_refinement_flags
_atom_site_disorder_assembly
_atom_site_disorder_group
I1 I 0.80944(8) 0.82032(2) 0.606677(18) 0.02669(11) Uani 0.515(2) 1 d P A 1
Br1 Br 0.80944(8) 0.82032(2) 0.606677(18) 0.02669(11) Uani 0.485(2) 1 d P A 2
I2 I 1.79540(8) 1.22131(2) 0.908907(18) 0.02545(11) Uani 0.485(2) 1 d P A 2
Br2 Br 1.79540(8) 1.22131(2) 0.908907(18) 0.02545(11) Uani 0.515(2) 1 d P A 1
C11 C 1.0952(11) 0.9387(3) 0.6943(3) 0.0277(8) Uani 1 1 d . . .
C12 C 1.1849(12) 0.9288(3) 0.7735(3) 0.0313(9) Uani 1 1 d . A .
F12 F 1.0698(8) 0.8373(2) 0.79147(18) 0.0504(8) Uani 1 1 d . . .
C13 C 1.3907(12) 1.0074(4) 0.8340(3) 0.0315(9) Uani 1 1 d . . .
F13 F 1.4651(9) 0.9921(2) 0.90929(17) 0.0532(8) Uani 1 1 d . A .
C14 C 1.5187(10) 1.1035(3) 0.8195(2) 0.0252(8) Uani 1 1 d . A .
C15 C 1.4319(11) 1.1135(3) 0.7406(3) 0.0290(9) Uani 1 1 d . . .
F15 F 1.5498(8) 1.2042(2) 0.72186(16) 0.0436(7) Uani 1 1 d . A .
C16 C 1.2253(11) 1.0339(3) 0.6794(2) 0.0283(9) Uani 1 1 d . A .
F16 F 1.1487(8) 1.0503(2) 0.60445(16) 0.0486(8) Uani 1 1 d . . .
N21 N 0.2407(8) 0.5978(3) 0.43441(18) 0.0223(6) Uani 1 1 d . . .
O21 O 0.4485(7) 0.6377(2) 0.50228(17) 0.0304(6) Uani 1 1 d . . .
C22 C 0.1336(10) 0.4908(3) 0.4057(2) 0.0224(7) Uani 1 1 d . . .
H22 H 0.2074 0.4457 0.4358 0.027 Uiso 1 1 calc R . .
C23 C -0.0802(10) 0.4468(3) 0.3339(2) 0.0234(7) Uani 1 1 d . . .
H23 H -0.1552 0.3718 0.3155 0.028 Uiso 1 1 calc R . .
C24 C -0.1899(9) 0.5109(3) 0.2872(2) 0.0210(7) Uani 1 1 d . . .
C25 C -0.0760(10) 0.6205(3) 0.3195(2) 0.0258(8) Uani 1 1 d . . .
H25 H -0.1458 0.6673 0.2905 0.031 Uiso 1 1 calc R . .
C26 C 0.1339(10) 0.6624(3) 0.3919(2) 0.0271(8) Uani 1 1 d . . .
H26 H 0.2057 0.7375 0.4127 0.033 Uiso 1 1 calc R . .
N31 N -0.8195(9) 0.3747(3) 0.0538(2) 0.0282(7) Uani 1 1 d . . .
C32 C -0.7007(10) 0.4790(3) 0.0829(2) 0.0264(8) Uani 1 1 d . . .
H32 H -0.7575 0.5234 0.0501 0.032 Uiso 1 1 calc R . .
C33 C -0.4985(10) 0.5271(3) 0.1581(2) 0.0256(8) Uani 1 1 d . . .
H33 H -0.4224 0.6020 0.1757 0.031 Uiso 1 1 calc R . .
C34 C -0.4091(9) 0.4637(3) 0.2073(2) 0.0219(7) Uani 1 1 d . . .
C35 C -0.5358(11) 0.3557(3) 0.1779(2) 0.0288(9) Uani 1 1 d . . .
H35 H -0.4867 0.3093 0.2096 0.035 Uiso 1 1 calc R . .
C36 C -0.7361(11) 0.3152(4) 0.1016(3) 0.0326(9) Uani 1 1 d . . .
H36 H -0.8178 0.2406 0.0826 0.039 Uiso 1 1 calc R . .

loop_
_atom_site_aniso_label
_atom_site_aniso_U_11
_atom_site_aniso_U_22
_atom_site_aniso_U_33
_atom_site_aniso_U_23
_atom_site_aniso_U_13
_atom_site_aniso_U_12
I1 0.02367(18) 0.02319(17) 0.02735(16) 0.00024(12) -0.00467(12) 0.00140(12)
Br1 0.02367(18) 0.02319(17) 0.02735(16) 0.00024(12) -0.00467(12) 0.00140(12)
I2 0.02388(18) 0.02172(17) 0.02581(16) 0.00109(11) -0.00439(11) 0.00151(12)
Br2 0.02388(18) 0.02172(17) 0.02581(16) 0.00109(11) -0.00439(11) 0.00151(12)
C11 0.029(2) 0.0221(19) 0.0296(18) 0.0021(15) 0.0031(16) 0.0072(16)
C12 0.039(3) 0.025(2) 0.034(2) 0.0136(17) 0.0059(18) 0.0063(18)
F12 0.077(2) 0.0307(15) 0.0447(15) 0.0206(12) -0.0027(14) -0.0061(15)
C13 0.041(3) 0.029(2) 0.0283(19) 0.0135(17) 0.0007(17) 0.0069(19)
F13 0.084(2) 0.0435(17) 0.0336(14) 0.0212(13) -0.0115(14) -0.0032(16)
C14 0.026(2) 0.0233(19) 0.0269(18) 0.0070(15) 0.0030(15) 0.0063(16)
C15 0.035(2) 0.023(2) 0.0310(19) 0.0118(16) 0.0019(17) 0.0054(17)
F15 0.065(2) 0.0279(14) 0.0379(14) 0.0159(11) -0.0034(13) -0.0049(13)
C16 0.035(2) 0.027(2) 0.0246(17) 0.0078(15) 0.0010(16) 0.0098(18)
F16 0.074(2) 0.0386(16) 0.0341(13) 0.0176(12) -0.0135(13) -0.0003(15)
N21 0.0231(16) 0.0210(16) 0.0194(13) 0.0042(12) -0.0039(11) -0.0021(13)
O21 0.0340(17) 0.0272(15) 0.0247(13) 0.0052(11) -0.0137(11) -0.0035(12)
C22 0.0245(19) 0.0194(17) 0.0227(16) 0.0072(14) -0.0036(14) 0.0004(14)
C23 0.0231(19) 0.0192(17) 0.0246(16) 0.0035(14) -0.0038(14) -0.0001(14)
C24 0.0180(17) 0.0252(19) 0.0182(14) 0.0054(13) -0.0010(12) 0.0012(14)
C25 0.027(2) 0.0233(19) 0.0264(17) 0.0089(15) -0.0045(15) 0.0001(16)
C26 0.032(2) 0.0191(18) 0.0268(18) 0.0069(15) -0.0055(16) -0.0046(16)
N31 0.0248(18) 0.036(2) 0.0206(14) 0.0056(13) -0.0040(12) -0.0007(15)
C32 0.026(2) 0.031(2) 0.0209(16) 0.0080(15) -0.0012(14) 0.0027(17)
C33 0.028(2) 0.0239(19) 0.0215(16) 0.0033(14) -0.0017(14) 0.0015(16)
C34 0.0214(18) 0.0234(18) 0.0191(15) 0.0045(13) 0.0021(13) 0.0019(15)
C35 0.033(2) 0.025(2) 0.0255(18) 0.0084(15) -0.0057(16) -0.0028(17)
C36 0.036(2) 0.028(2) 0.0291(19) 0.0043(16) -0.0057(17) -0.0014(18)

loop_
_atom_type_symbol
_atom_type_description
_atom_type_scat_dispersion_real
_atom_type_scat_dispersion_imag
_atom_type_scat_source
C C 0.0033 0.0016 'International Tables Vol C Tables 4.2.6.8 and 6.1.1.4'
H H 0.0000 0.0000 'International Tables Vol C Tables 4.2.6.8 and 6.1.1.4'
N N 0.0061 0.0033 'International Tables Vol C Tables 4.2.6.8 and 6.1.1.4'
O O 0.0106 0.0060 'International Tables Vol C Tables 4.2.6.8 and 6.1.1.4'
F F 0.0171 0.0103 'International Tables Vol C Tables 4.2.6.8 and 6.1.1.4'
Br Br -0.2901 2.4595 'International Tables Vol C Tables 4.2.6.8 and 6.1.1.4'
I I -0.4742 1.8119 'International Tables Vol C Tables 4.2.6.8 and 6.1.1.4'

loop_
_geom_angle_atom_site_label_1
_geom_angle_atom_site_label_2
_geom_angle_atom_site_label_3
_geom_angle
C16 C11 C12 116.3(4)
C16 C11 I1 122.5(3)
C12 C11 I1 121.2(3)
F12 C12 C13 118.3(4)
F12 C12 C11 119.1(4)
C13 C12 C11 122.6(4)
F13 C13 C12 119.1(4)
F13 C13 C14 119.6(4)
C12 C13 C14 121.2(4)
C15 C14 C13 116.4(4)
C15 C14 I2 121.9(3)
C13 C14 I2 121.6(3)
F15 C15 C14 119.5(4)
F15 C15 C16 118.1(4)
C14 C15 C16 122.3(4)
F16 C16 C15 118.8(4)
F16 C16 C11 120.0(4)
C15 C16 C11 121.2(4)
O21 N21 C22 119.7(3)
O21 N21 C26 120.6(3)
C22 N21 C26 119.7(3)
N21 C22 C23 120.8(3)
N21 C22 H22 119.6
C23 C22 H22 119.6
C22 C23 C24 121.1(3)
C22 C23 H23 119.5
C24 C23 H23 119.5
C25 C24 C23 116.1(3)
C25 C24 C34 122.3(3)
C23 C24 C34 121.5(3)
C26 C25 C24 121.6(4)
C26 C25 H25 119.2
C24 C25 H25 119.2
N21 C26 C25 120.7(4)
N21 C26 H26 119.6
C25 C26 H26 119.6
C36 N31 C32 116.1(3)
N31 C32 C33 124.2(4)
N31 C32 H32 117.9
C33 C32 H32 117.9
C32 C33 C34 119.2(4)
C32 C33 H33 120.4
C34 C33 H33 120.4
C35 C34 C33 116.7(3)
C35 C34 C24 122.1(3)
C33 C34 C24 121.2(3)
C34 C35 C36 119.7(4)
C34 C35 H35 120.1
C36 C35 H35 120.1
N31 C36 C35 124.0(4)
N31 C36 H36 118.0
C35 C36 H36 118.0

loop_
_geom_bond_atom_site_label_1
_geom_bond_atom_site_label_2
_geom_bond_distance
I1 C11 1.986(4)
I2 C14 1.979(4)
C11 C16 1.387(6)
C11 C12 1.388(6)
C12 F12 1.351(5)
C12 C13 1.368(6)
C13 F13 1.342(4)
C13 C14 1.394(6)
C14 C15 1.380(5)
C15 F15 1.351(5)
C15 C16 1.381(6)
C16 F16 1.346(4)
N21 O21 1.308(4)
N21 C22 1.356(5)
N21 C26 1.356(5)
C22 C23 1.371(5)
C22 H22 0.9500
C23 C24 1.404(5)
C23 H23 0.9500
C24 C25 1.394(5)
C24 C34 1.484(5)
C25 C26 1.369(5)
C25 H25 0.9500
C26 H26 0.9500
N31 C36 1.329(5)
N31 C32 1.333(5)
C32 C33 1.393(5)
C32 H32 0.9500
C33 C34 1.397(5)
C33 H33 0.9500
C34 C35 1.382(5)
C35 C36 1.395(5)
C35 H35 0.9500
C36 H36 0.9500

loop_
_geom_torsion_atom_site_label_1
_geom_torsion_atom_site_label_2
_geom_torsion_atom_site_label_3
_geom_torsion_atom_site_label_4
_geom_torsion
C16 C11 C12 F12 -179.1(4)
I1 C11 C12 F12 -1.2(6)
C16 C11 C12 C13 -0.2(7)
I1 C11 C12 C13 177.7(4)
F12 C12 C13 F13 -1.4(7)
C11 C12 C13 F13 179.7(4)
F12 C12 C13 C14 179.8(4)
C11 C12 C13 C14 0.9(7)
F13 C13 C14 C15 179.9(4)
C12 C13 C14 C15 -1.3(7)
F13 C13 C14 I2 -2.4(6)
C12 C13 C14 I2 176.4(3)
C13 C14 C15 F15 -179.4(4)
I2 C14 C15 F15 3.0(6)
C13 C14 C15 C16 1.0(6)
I2 C14 C15 C16 -176.7(3)
F15 C15 C16 F16 -0.5(6)
C14 C15 C16 F16 179.1(4)
F15 C15 C16 C11 -180.0(4)
C14 C15 C16 C11 -0.4(7)
C12 C11 C16 F16 -179.5(4)
I1 C11 C16 F16 2.6(6)
C12 C11 C16 C15 -0.1(6)
I1 C11 C16 C15 -177.9(3)
O21 N21 C22 C23 -179.0(4)
C26 N21 C22 C23 0.4(6)
N21 C22 C23 C24 1.1(6)
C22 C23 C24 C25 -1.6(6)
C22 C23 C24 C34 177.2(4)
C23 C24 C25 C26 0.8(6)
C34 C24 C25 C26 -178.1(4)
O21 N21 C26 C25 178.1(4)
C22 N21 C26 C25 -1.2(6)
C24 C25 C26 N21 0.6(6)
C36 N31 C32 C33 0.4(6)
N31 C32 C33 C34 0.4(6)
C32 C33 C34 C35 -1.2(6)
C32 C33 C34 C24 179.0(4)
C25 C24 C34 C35 -176.5(4)
C23 C24 C34 C35 4.7(6)
C25 C24 C34 C33 3.2(6)
C23 C24 C34 C33 -175.5(4)
C33 C34 C35 C36 1.4(6)
C24 C34 C35 C36 -178.9(4)
C32 N31 C36 C35 -0.2(6)
C34 C35 C36 N31 -0.7(7)
